data_4101797
loop_
_publ_author_name
'Antonio Laguna'
'Tania Lasanta'
'Jos\'e M. L\'opez-de-Luzuriaga'
'Miguel Monge'
'Pan\<ce Naumov'
'M. Elena Olmos'

_publ_section_title
;
 Combining Aurophilic Interactions and Halogen Bonding To Control the
 Luminescence from Bimetallic Gold-Silver Clusters
;
_journal_name_full 'Journal of the American Chemical Society'
_journal_page_first 456
_journal_page_last 457
_journal_paper_doi 10.1021/ja909241m
_journal_volume 132
_journal_year 2010
_chemical_compound_source 'synthesis as described'
_chemical_formula_moiety 'C32 H16 Ag2 Au2 F16 I4 O2'
_chemical_formula_sum 'C32 H16 Ag2 Au2 F16 I4 O2'
_chemical_formula_weight 1853.72
_chemical_name_systematic
;
 ?
;
_space_group_IT_number 2
_symmetry_cell_setting triclinic
_symmetry_Int_Tables_number 2
_symmetry_space_group_name_Hall '-P 1'
_symmetry_space_group_name_H-M 'P -1'
_atom_sites_solution_hydrogens geom
_atom_sites_solution_primary direct
_atom_sites_solution_secondary difmap
_audit_conform_dict_location ftp://ftp.iucr.org/pub/cif_core.dic
_audit_conform_dict_name cif_core.dic
_audit_conform_dict_version 2.3
_audit_creation_date 2009-06-15T18:54:02-00:00
_audit_creation_method 'WinGX routine CIF_UPDATE'
_cell_angle_alpha 65.682(2)
_cell_angle_beta 72.493(3)
_cell_angle_gamma 84.767(3)
_cell_formula_units_Z 1
_cell_length_a 10.1196(4)
_cell_length_b 10.5757(6)
_cell_length_c 10.6529(6)
_cell_measurement_reflns_used 5501
_cell_measurement_temperature 100(2)
_cell_measurement_theta_max 30.52
_cell_measurement_theta_min 2.93
_cell_measurement_wavelength 0.71073
_cell_volume 990.11(9)
_computing_cell_refinement 'HKL Scalepack (Otwinowski & Minor 1997)'
_computing_data_collection 'Collect (Bruker AXS BV, 1997-2004)'
_computing_data_reduction 'HKL Denzo and Scalepack (Otwinowski & Minor 1'
_computing_molecular_graphics 'Ortep-3 for Windows (Farrugia, 1997)'
_computing_publication_material 'WinGX publication routines (Farrugia, 1999)'
_computing_structure_refinement 'SHELXL-97 (Sheldrick, 1997)'
_computing_structure_solution 'SHELXS-86 (Sheldrick, 1986)'
_diffrn_ambient_temperature 100(2)
_diffrn_detector 'CCD plate'
_diffrn_detector_area_resol_mean 9
_diffrn_measured_fraction_theta_full 0.99
_diffrn_measured_fraction_theta_max 0.99
_diffrn_measurement_device '95mm CCD camera on \k-goniostat'
_diffrn_measurement_device_type KappaCCD
_diffrn_measurement_method 'CCD rotation images, thick slices'
_diffrn_orient_matrix_type 'by Bruker AXS Collect from scalepack cell'
_diffrn_orient_matrix_UB_11 0.460092E-1
_diffrn_orient_matrix_UB_12 0.136491E-1
_diffrn_orient_matrix_UB_13 0.64703E-1
_diffrn_orient_matrix_UB_21 0.405192E-1
_diffrn_orient_matrix_UB_22 -0.93656E-1
_diffrn_orient_matrix_UB_23 0.195229E-1
_diffrn_orient_matrix_UB_31 0.836252E-1
_diffrn_orient_matrix_UB_32 0.427111E-1
_diffrn_orient_matrix_UB_33 -0.837782E-1
_diffrn_radiation_monochromator graphite
_diffrn_radiation_probe x-ray
_diffrn_radiation_type MoK\a
_diffrn_radiation_wavelength 0.71073
_diffrn_reflns_av_R_equivalents 0.035
_diffrn_reflns_av_unetI/netI 0.0253
_diffrn_reflns_limit_h_max 14
_diffrn_reflns_limit_h_min -14
_diffrn_reflns_limit_k_max 15
_diffrn_reflns_limit_k_min -14
_diffrn_reflns_limit_l_max 15
_diffrn_reflns_limit_l_min -14
_diffrn_reflns_number 19196
_diffrn_reflns_theta_full 30.52
_diffrn_reflns_theta_max 30.52
_diffrn_reflns_theta_min 2.93
_diffrn_source 'Enraf Nonius FR590'
_exptl_absorpt_coefficient_mu 11.585
_exptl_absorpt_correction_T_max 0.1759
_exptl_absorpt_correction_T_min 0.0399
_exptl_absorpt_correction_type multi-scan
_exptl_absorpt_process_details Scalepack
_exptl_crystal_colour orange
_exptl_crystal_density_diffrn 3.109
_exptl_crystal_density_method 'not measured'
_exptl_crystal_description prism
_exptl_crystal_F_000 832
_exptl_crystal_size_max 0.25
_exptl_crystal_size_mid 0.2
_exptl_crystal_size_min 0.15
_refine_diff_density_max 2.088
_refine_diff_density_min -2.341
_refine_diff_density_rms 0.228
_refine_ls_extinction_method none
_refine_ls_goodness_of_fit_ref 1.12
_refine_ls_hydrogen_treatment riding
_refine_ls_matrix_type full
_refine_ls_number_parameters 262
_refine_ls_number_reflns 5999
_refine_ls_number_restraints 84
_refine_ls_restrained_S_all 1.113
_refine_ls_R_factor_all 0.0346
_refine_ls_R_factor_gt 0.0318
_refine_ls_shift/su_max 0.001
_refine_ls_shift/su_mean 0
_refine_ls_structure_factor_coef Fsqd
_refine_ls_weighting_details 'calc w=1/[\s^2^(Fo^2^)+(0.0276P)^2^+8.9816P] where P=(Fo^2^+2Fc^2^)/3'
_refine_ls_weighting_scheme calc
_refine_ls_wR_factor_gt 0.0783
_refine_ls_wR_factor_ref 0.0798
_reflns_number_gt 5637
_reflns_number_total 5999
_reflns_threshold_expression >2sigma(I)
_cod_data_source_file ja909241m_si_001_4.cif
_cod_data_source_block ele99
_cod_database_code 4101797

loop_
_symmetry_equiv_pos_as_xyz
'x, y, z'
'-x, -y, -z'

loop_
_atom_site_label
_atom_site_type_symbol
_atom_site_fract_x
_atom_site_fract_y
_atom_site_fract_z
_atom_site_U_iso_or_equiv
_atom_site_adp_type
_atom_site_occupancy
_atom_site_symmetry_multiplicity
_atom_site_calc_flag
_atom_site_refinement_flags
_atom_site_disorder_assembly
_atom_site_disorder_group
Au Au 0.338895(19) 0.171736(18) 0.00408(2) 0.01658(5) Uani 1 1 d . . .
Ag Ag 0.58587(4) 0.10188(4) -0.13149(4) 0.01934(8) Uani 1 1 d . . .
C1 C 0.2020(5) 0.0090(5) 0.0675(5) 0.0163(8) Uani 1 1 d DU . .
C2 C 0.1948(5) -0.0396(5) -0.0343(5) 0.0180(9) Uani 1 1 d DU . .
C3 C 0.1047(5) -0.1456(5) -0.0043(6) 0.0193(9) Uani 1 1 d DU . .
C4 C 0.0167(5) -0.2126(5) 0.1328(5) 0.0197(9) Uani 1 1 d DU . .
C5 C 0.0169(5) -0.1664(5) 0.2364(5) 0.0201(9) Uani 1 1 d DU . .
C6 C 0.1078(5) -0.0590(5) 0.2035(5) 0.0187(9) Uani 1 1 d DU . .
F1 F 0.2784(3) 0.0199(3) -0.1702(3) 0.0225(6) Uani 1 1 d DU . .
F2 F 0.1044(4) -0.1842(3) -0.1094(4) 0.0241(6) Uani 1 1 d DU . .
I3 I -0.11535(4) -0.37462(4) 0.17998(4) 0.02738(9) Uani 1 1 d D . .
F4 F -0.0681(4) -0.2246(4) 0.3705(4) 0.0310(8) Uani 1 1 d DU . .
F5 F 0.1008(4) -0.0175(4) 0.3099(3) 0.0239(6) Uani 1 1 d DU . .
C11 C 0.4963(5) 0.3197(5) -0.0770(5) 0.0166(8) Uani 1 1 d DU . .
C12 C 0.5761(5) 0.3313(5) 0.0035(5) 0.0181(9) Uani 1 1 d DU . .
C13 C 0.6724(5) 0.4384(5) -0.0455(5) 0.0185(9) Uani 1 1 d DU . .
C14 C 0.6959(5) 0.5428(5) -0.1831(5) 0.0175(9) Uani 1 1 d DU . .
C15 C 0.6189(6) 0.5344(5) -0.2673(5) 0.0198(9) Uani 1 1 d DU . .
C16 C 0.5239(5) 0.4249(5) -0.2147(5) 0.0178(9) Uani 1 1 d DU . .
F6 F 0.5590(4) 0.2348(3) 0.1400(3) 0.0227(6) Uani 1 1 d DU . .
F7 F 0.7430(4) 0.4423(3) 0.0418(4) 0.0240(6) Uani 1 1 d DU . .
I8 I 0.82976(4) 0.71073(4) -0.25432(4) 0.02277(8) Uani 1 1 d D . .
F9 F 0.6360(4) 0.6329(4) -0.4014(4) 0.0278(7) Uani 1 1 d DU . .
F10 F 0.4538(4) 0.4256(3) -0.3043(4) 0.0239(6) Uani 1 1 d DU . .
O O 0.6343(5) 0.1719(4) -0.3728(4) 0.0283(9) Uani 1 1 d U . .
C7 C 0.7235(7) 0.2867(6) -0.4890(6) 0.0276(12) Uani 1 1 d U . .
H7A H 0.8132 0.2857 -0.4733 0.033 Uiso 1 1 calc R . .
H7B H 0.6819 0.3747 -0.4957 0.033 Uiso 1 1 calc R . .
C8 C 0.7385(6) 0.2655(6) -0.6245(6) 0.0258(11) Uani 1 1 d U . .
H8A H 0.8304 0.2947 -0.6913 0.031 Uiso 1 1 calc R . .
H8B H 0.67 0.3161 -0.6718 0.031 Uiso 1 1 calc R . .
C9 C 0.7139(7) 0.1090(7) -0.5682(6) 0.0314(13) Uani 1 1 d U . .
H9A H 0.6826 0.0851 -0.6335 0.038 Uiso 1 1 calc R . .
H9B H 0.7971 0.0594 -0.5529 0.038 Uiso 1 1 calc R . .
C10 C 0.6021(8) 0.0787(7) -0.4279(7) 0.0350(15) Uani 1 1 d U . .
H10A H 0.5113 0.096 -0.4436 0.042 Uiso 1 1 calc R . .
H10B H 0.6034 -0.0172 -0.3616 0.042 Uiso 1 1 calc R . .

loop_
_atom_site_aniso_label
_atom_site_aniso_U_11
_atom_site_aniso_U_22
_atom_site_aniso_U_33
_atom_site_aniso_U_23
_atom_site_aniso_U_13
_atom_site_aniso_U_12
Au 0.01498(9) 0.01347(8) 0.01924(9) -0.00648(6) -0.00142(6) -0.00264(6)
Ag 0.01924(18) 0.01727(16) 0.01621(16) -0.00472(13) -0.00072(13) 0.00060(13)
C1 0.012(2) 0.014(2) 0.022(2) -0.0085(17) -0.0003(16) -0.0049(15)
C2 0.014(2) 0.018(2) 0.016(2) -0.0039(17) -0.0010(16) -0.0008(16)
C3 0.018(2) 0.019(2) 0.024(2) -0.0123(18) -0.0058(18) 0.0022(17)
C4 0.019(2) 0.013(2) 0.027(2) -0.0067(18) -0.0064(18) -0.0033(17)
C5 0.019(2) 0.020(2) 0.016(2) -0.0040(17) -0.0009(17) -0.0058(18)
C6 0.023(2) 0.016(2) 0.016(2) -0.0067(17) -0.0041(17) -0.0013(17)
F1 0.0215(15) 0.0243(15) 0.0178(14) -0.0092(12) 0.0027(11) -0.0058(12)
F2 0.0277(17) 0.0242(16) 0.0252(15) -0.0157(13) -0.0049(13) -0.0026(13)
I3 0.02580(18) 0.01860(16) 0.0362(2) -0.00691(14) -0.01039(15) -0.00775(13)
F4 0.0302(19) 0.0353(19) 0.0189(15) -0.0063(14) 0.0028(13) -0.0151(15)
F5 0.0247(16) 0.0278(16) 0.0199(14) -0.0124(13) -0.0012(12) -0.0077(13)
C11 0.015(2) 0.0124(19) 0.021(2) -0.0074(16) -0.0009(16) -0.0045(16)
C12 0.020(2) 0.015(2) 0.018(2) -0.0069(17) -0.0046(17) 0.0006(17)
C13 0.018(2) 0.018(2) 0.019(2) -0.0093(17) -0.0036(17) -0.0002(17)
C14 0.013(2) 0.015(2) 0.022(2) -0.0074(17) -0.0005(16) -0.0048(16)
C15 0.022(2) 0.015(2) 0.018(2) -0.0033(17) -0.0034(18) -0.0041(17)
C16 0.017(2) 0.020(2) 0.020(2) -0.0104(17) -0.0054(17) -0.0011(17)
F6 0.0269(17) 0.0185(14) 0.0188(14) -0.0028(11) -0.0066(12) -0.0035(12)
F7 0.0264(17) 0.0246(16) 0.0242(15) -0.0096(13) -0.0107(13) -0.0036(13)
I8 0.02197(17) 0.02014(15) 0.02403(16) -0.01023(12) 0.00082(12) -0.00827(12)
F9 0.0317(18) 0.0247(16) 0.0182(15) -0.0004(12) -0.0037(13) -0.0104(14)
F10 0.0251(17) 0.0241(15) 0.0239(15) -0.0075(13) -0.0101(13) -0.0063(13)
O 0.037(2) 0.027(2) 0.0160(17) -0.0073(15) -0.0002(16) -0.0101(17)
C7 0.037(3) 0.022(2) 0.019(2) -0.0063(19) -0.003(2) -0.008(2)
C8 0.031(3) 0.026(3) 0.015(2) -0.0063(19) 0.000(2) -0.006(2)
C9 0.041(4) 0.030(3) 0.023(3) -0.014(2) -0.003(2) -0.009(3)
C10 0.045(4) 0.033(3) 0.022(3) -0.009(2) 0.002(2) -0.022(3)

loop_
_atom_type_symbol
_atom_type_description
_atom_type_scat_dispersion_real
_atom_type_scat_dispersion_imag
_atom_type_scat_source
C C 0.0033 0.0016 'International Tables Vol C Tables 4.2.6.8 and 6.1.1.4'
H H 0 0 'International Tables Vol C Tables 4.2.6.8 and 6.1.1.4'
Ag Ag -0.8971 1.1015 'International Tables Vol C Tables 4.2.6.8 and 6.1.1.4'
Au Au -2.0133 8.8022 'International Tables Vol C Tables 4.2.6.8 and 6.1.1.4'
F F 0.0171 0.0103 'International Tables Vol C Tables 4.2.6.8 and 6.1.1.4'
I I -0.4742 1.8119 'International Tables Vol C Tables 4.2.6.8 and 6.1.1.4'
O O 0.0106 0.006 'International Tables Vol C Tables 4.2.6.8 and 6.1.1.4'

loop_
_geom_angle_atom_site_label_1
_geom_angle_atom_site_label_2
_geom_angle_atom_site_label_3
_geom_angle
_geom_angle_site_symmetry_1
_geom_angle_site_symmetry_3
_geom_angle_publ_flag
C11 Au C1 171.32(18) . . ?
C11 Au Ag 65.37(13) . . ?
C1 Au Ag 106.09(13) . . ?
C11 Au Ag 115.16(13) . 2_655 ?
C1 Au Ag 59.61(13) . 2_655 ?
Ag Au Ag 63.358(14) . 2_655 ?
O Ag C1 106.32(16) . 2_655 ?
O Ag C11 106.26(15) . . ?
C1 Ag C11 118.82(15) 2_655 . ?
O Ag Au 116.49(12) . . ?
C1 Ag Au 136.98(11) 2_655 . ?
C11 Ag Au 45.61(10) . . ?
O Ag Au 110.83(12) . 2_655 ?
C1 Ag Au 45.53(10) 2_655 2_655 ?
C11 Ag Au 142.64(11) . 2_655 ?
Au Ag Au 116.642(14) . 2_655 ?
O Ag Ag 139.58(11) . 2_655 ?
C1 Ag Ag 90.29(11) 2_655 2_655 ?
C11 Ag Ag 96.65(10) . 2_655 ?
Au Ag Ag 59.964(14) . 2_655 ?
Au Ag Ag 56.678(13) 2_655 2_655 ?
C2 C1 C6 113.7(4) . . ?
C2 C1 Au 118.8(3) . . ?
C6 C1 Au 127.4(3) . . ?
C2 C1 Ag 101.9(3) . 2_655 ?
C6 C1 Ag 96.8(3) . 2_655 ?
Au C1 Ag 74.86(15) . 2_655 ?
F1 C2 C3 117.1(4) . . ?
F1 C2 C1 119.3(4) . . ?
C3 C2 C1 123.6(4) . . ?
F2 C3 C2 119.3(5) . . ?
F2 C3 C4 120.1(5) . . ?
C2 C3 C4 120.6(5) . . ?
C5 C4 C3 118.2(5) . . ?
C5 C4 I3 120.9(4) . . ?
C3 C4 I3 120.9(4) . . ?
F4 C5 C4 121.3(5) . . ?
F4 C5 C6 118.6(5) . . ?
C4 C5 C6 120.2(4) . . ?
F5 C6 C5 117.0(4) . . ?
F5 C6 C1 119.4(4) . . ?
C5 C6 C1 123.7(4) . . ?
C12 C11 C16 113.7(4) . . ?
C12 C11 Au 123.6(4) . . ?
C16 C11 Au 122.5(4) . . ?
C12 C11 Ag 105.2(3) . . ?
C16 C11 Ag 101.8(3) . . ?
Au C11 Ag 69.02(13) . . ?
F6 C12 C13 116.5(4) . . ?
F6 C12 C11 119.5(4) . . ?
C13 C12 C11 123.9(5) . . ?
F7 C13 C12 119.6(4) . . ?
F7 C13 C14 119.6(4) . . ?
C12 C13 C14 120.8(5) . . ?
C15 C14 C13 117.1(4) . . ?
C15 C14 I8 121.2(3) . . ?
C13 C14 I8 121.6(4) . . ?
F9 C15 C14 120.0(4) . . ?
F9 C15 C16 119.5(5) . . ?
C14 C15 C16 120.5(4) . . ?
F10 C16 C15 116.2(4) . . ?
F10 C16 C11 119.8(4) . . ?
C15 C16 C11 124.0(5) . . ?
C10 O C7 109.8(4) . . ?
C10 O Ag 119.0(3) . . ?
C7 O Ag 129.5(3) . . ?
O C7 C8 105.7(4) . . ?
C7 C8 C9 102.9(4) . . ?
C10 C9 C8 101.9(5) . . ?
O C10 C9 104.9(5) . . ?

loop_
_geom_bond_atom_site_label_1
_geom_bond_atom_site_label_2
_geom_bond_distance
_geom_bond_site_symmetry_2
_geom_bond_publ_flag
Au C11 2.060(5) . ?
Au C1 2.062(5) . ?
Au Ag 2.6922(4) . ?
Au Ag 2.7893(4) 2_655 ?
Ag O 2.266(4) . ?
Ag C1 2.493(5) 2_655 ?
Ag C11 2.621(5) . ?
Ag Au 2.7893(4) 2_655 ?
Ag Ag 2.8799(7) 2_655 ?
C1 C2 1.400(6) . ?
C1 C6 1.400(6) . ?
C1 Ag 2.493(5) 2_655 ?
C2 F1 1.348(5) . ?
C2 C3 1.381(7) . ?
C3 F2 1.341(6) . ?
C3 C4 1.381(7) . ?
C4 C5 1.380(7) . ?
C4 I3 2.068(5) . ?
C5 F4 1.339(6) . ?
C5 C6 1.388(7) . ?
C6 F5 1.356(6) . ?
C11 C12 1.387(7) . ?
C11 C16 1.391(6) . ?
C12 F6 1.359(6) . ?
C12 C13 1.383(7) . ?
C13 F7 1.347(6) . ?
C13 C14 1.389(6) . ?
C14 C15 1.386(7) . ?
C14 I8 2.067(5) . ?
C15 F9 1.347(6) . ?
C15 C16 1.387(7) . ?
C16 F10 1.347(6) . ?
O C10 1.440(7) . ?
O C7 1.453(7) . ?
C7 C8 1.511(8) . ?
C8 C9 1.526(8) . ?
C9 C10 1.507(9) . ?
